data_7217741
loop_
_publ_author_name
'jones, leigh Fon'
'McDonald, Cecelia'
'Brechin, Euan Kenneth'
'Sanz, Sergio'
'Rajaraman, Gopalan'
'Singh, Mukesh Kumar'
'Gaynor, Declan'

_publ_section_title
;
 High Nuclearity Ni(II) Cages from Hydroxamate Ligands
;
_journal_name_full 'RSC Advances'
_journal_paper_doi 10.1039/C4RA06064D
_journal_year 2014
_chemical_formula_sum 'C42 H64 Cl2 N8 Ni5 O22'
_chemical_formula_weight 1397.46
_chemical_name_common Ni5-MeOH
_chemical_name_systematic 'Ni5(1)-MeOH '
_chemical_properties_physical Hygroscopic
_space_group_IT_number 2
_space_group_name_Hall '-P 1'
_symmetry_cell_setting triclinic
_symmetry_space_group_name_Hall '-P 1'
_symmetry_space_group_name_H-M 'P -1'
_atom_sites_solution_hydrogens geom
_atom_sites_solution_primary direct
_atom_sites_solution_secondary difmap
_audit_creation_method SHELXL-97
_cell_angle_alpha 70.12(3)
_cell_angle_beta 63.48(3)
_cell_angle_gamma 64.17(3)
_cell_formula_units_Z 1
_cell_length_a 11.191(2)
_cell_length_b 12.389(3)
_cell_length_c 12.401(3)
_cell_measurement_reflns_used 7266
_cell_measurement_temperature 150.1(2)
_cell_measurement_theta_max 25.35
_cell_measurement_theta_min 3.2841
_cell_volume 1361.9(7)
_computing_cell_refinement
;
CrysAlisPro, Oxford Diffraction Ltd.,
Version 1.171.34.36 (release 02-08-2010 CrysAlis171 .NET)
(compiled Aug  2 2010,13:00:58)
;
_computing_data_collection
;
CrysAlisPro, Oxford Diffraction Ltd.,
Version 1.171.34.36 (release 02-08-2010 CrysAlis171 .NET)
(compiled Aug  2 2010,13:00:58)
;
_computing_data_reduction
;
CrysAlisPro, Oxford Diffraction Ltd.,
Version 1.171.34.36 (release 02-08-2010 CrysAlis171 .NET)
(compiled Aug  2 2010,13:00:58)
;
_computing_molecular_graphics 'ORTEX (P.McArdle, 1995)'
_computing_publication_material 'SHELXL-97/2 (Sheldrick,1997)'
_computing_structure_refinement 'SHELXL-97/2 (Sheldrick,1997)'
_computing_structure_solution SHELXS97
_diffrn_ambient_temperature 150.1(1)
_diffrn_detector_area_resol_mean 16.1048
_diffrn_measured_fraction_theta_full 0.998
_diffrn_measured_fraction_theta_max 0.998
_diffrn_measurement_details
;
  1 omega  -64.00   14.00   1.0000   45.0000
omega____ theta____ kappa____ phi______ frames
    -      -14.4216  -77.0000  -60.0000 78
  
  2 omega  -67.00    1.00   1.0000   45.0000
omega____ theta____ kappa____ phi______ frames
    -      -14.4216  -37.0000  -60.0000 68
  
  3 omega  -47.00  -18.00   1.0000   45.0000
omega____ theta____ kappa____ phi______ frames
    -       22.7028  -77.0000  -30.0000 29
  
  4 omega   -3.00   87.00   1.0000   45.0000
omega____ theta____ kappa____ phi______ frames
    -       22.7028   77.0000 -150.0000 90
  
  5 omega  -45.00   51.00   1.0000   45.0000
omega____ theta____ kappa____ phi______ frames
    -       22.7028  -77.0000   90.0000 96
  
;
_diffrn_measurement_device_type 'Xcalibur, Sapphire3'
_diffrn_measurement_method '\w scans'
_diffrn_orient_matrix_UB_11 -0.0195679000
_diffrn_orient_matrix_UB_12 -0.0524981000
_diffrn_orient_matrix_UB_21 -0.0659540000
_diffrn_orient_matrix_UB_22 0.0301805000
_diffrn_orient_matrix_UB_23 -0.0101055000
_diffrn_orient_matrix_UB_31 0.0329522000
_diffrn_orient_matrix_UB_32 -0.0236038000
_diffrn_orient_matrix_UB_33 -0.0545760000
_diffrn_radiation_monochromator graphite
_diffrn_radiation_source 'Enhance (Mo) X-ray Source'
_diffrn_radiation_type 'Mo K\a'
_diffrn_radiation_wavelength 0.7107
_diffrn_reflns_av_R_equivalents 0.0169
_diffrn_reflns_limit_h_max 13
_diffrn_reflns_limit_h_min -12
_diffrn_reflns_limit_k_max 14
_diffrn_reflns_limit_k_min -12
_diffrn_reflns_limit_l_max 16
_diffrn_reflns_limit_l_min -14
_diffrn_reflns_number 10303
_diffrn_reflns_theta_full 25.35
_diffrn_reflns_theta_max 25.35
_diffrn_reflns_theta_min 3.29
_exptl_absorpt_coefficient_mu 1.880
_exptl_absorpt_correction_T_max 1.00000
_exptl_absorpt_correction_T_min 0.85835
_exptl_absorpt_correction_type multi-scan
_exptl_absorpt_process_details
;
CrysAlisPro, Oxford Diffraction Ltd.,
Version 1.171.34.36 (release 02-08-2010 CrysAlis171 .NET)
(compiled Aug  2 2010,13:00:58)
Empirical absorption correction using spherical harmonics,
 implemented in SCALE3 ABSPACK scaling algorithm.
;
_exptl_crystal_colour Green
_exptl_crystal_density_diffrn 1.704
_exptl_crystal_density_method 'not measured'
_exptl_crystal_description Parallelepiped
_exptl_crystal_F_000 722
_exptl_crystal_preparation 'Magnetic properties'
_exptl_crystal_size_max 0.08
_exptl_crystal_size_mid 0.05
_exptl_crystal_size_min 0.05
_refine_diff_density_max 1.447
_refine_diff_density_min -0.989
_refine_diff_density_rms 0.078
_refine_ls_extinction_method none
_refine_ls_goodness_of_fit_ref 1.024
_refine_ls_hydrogen_treatment constr
_refine_ls_matrix_type full
_refine_ls_number_parameters 366
_refine_ls_number_reflns 4974
_refine_ls_number_restraints 0
_refine_ls_restrained_S_all 1.024
_refine_ls_R_factor_all 0.0349
_refine_ls_R_factor_gt 0.0308
_refine_ls_shift/su_max 0.000
_refine_ls_shift/su_mean 0.000
_refine_ls_structure_factor_coef Fsqd
_refine_ls_weighting_details 'calc w=1/[\s^2^(Fo^2^)+(0.0300P)^2^+3.1746P] where P=(Fo^2^+2Fc^2^)/3'
_refine_ls_weighting_scheme calc
_refine_ls_wR_factor_gt 0.0736
_refine_ls_wR_factor_ref 0.0758
_reflns_number_gt 4541
_reflns_number_total 4974
_reflns_threshold_expression >2sigma(I)
_cod_data_source_file c4ra06064d2.cif
_cod_data_source_block cmd207e4
_cod_original_cell_volume 1362.0(5)
_cod_original_sg_symbol_H-M P-1
_cod_database_code 7217741

loop_
_symmetry_equiv_pos_as_xyz
'x, y, z'
'-x, -y, -z'

loop_
_atom_site_label
_atom_site_type_symbol
_atom_site_fract_x
_atom_site_fract_y
_atom_site_fract_z
_atom_site_U_iso_or_equiv
_atom_site_adp_type
_atom_site_occupancy
_atom_site_symmetry_multiplicity
_atom_site_calc_flag
_atom_site_refinement_flags
Ni1 Ni 0.0000 0.5000 0.5000 0.01136(11) Uani 1 2 d S
Ni2 Ni 0.04498(3) 0.75095(3) 0.44792(3) 0.01149(9) Uani 1 1 d .
Ni3 Ni 0.17863(3) 0.48160(3) 0.21033(3) 0.01083(9) Uani 1 1 d .
Cl1 Cl 0.55100(7) 0.32205(7) 0.32835(6) 0.02221(16) Uani 1 1 d .
O1 O 0.09345(19) 0.33994(16) 0.44408(15) 0.0126(4) Uani 1 1 d .
O2 O -0.0139(2) 0.22871(17) 0.38761(16) 0.0154(4) Uani 1 1 d .
O3 O 0.06394(19) 0.57735(16) 0.32708(15) 0.0130(4) Uani 1 1 d .
O4 O 0.2459(2) 0.61281(16) 0.12274(16) 0.0142(4) Uani 1 1 d .
O5 O 0.1920(2) 0.49886(18) 0.50187(17) 0.0190(4) Uani 1 1 d .
H5H H 0.2496 0.5362 0.4290 0.023 Uiso 1 1 calc R
O6 O -0.1027(2) 0.91377(17) 0.41171(17) 0.0191(4) Uani 1 1 d .
H6H H -0.1614 0.9597 0.4758 0.023 Uiso 1 1 calc R
O7 O 0.5712(5) 0.2304(3) 0.4314(3) 0.0769(12) Uani 1 1 d .
O8 O 0.6442(2) 0.2732(2) 0.2195(2) 0.0332(5) Uani 1 1 d .
O9 O 0.5750(3) 0.4226(3) 0.3321(3) 0.0569(8) Uani 1 1 d .
O10 O 0.4085(3) 0.3552(4) 0.3358(3) 0.0783(13) Uani 1 1 d .
O11 O 0.3422(2) 0.1109(2) 0.4180(2) 0.0358(6) Uani 1 1 d .
H11 H 0.3458 0.1783 0.4147 0.043 Uiso 1 1 calc R
N1 N 0.1105(2) 0.35796(19) 0.32037(18) 0.0121(4) Uani 1 1 d .
N2 N 0.2769(2) 0.3830(2) 0.08225(19) 0.0139(5) Uani 1 1 d .
N3 N 0.1019(2) 0.68049(19) 0.30267(19) 0.0127(4) Uani 1 1 d .
N4 N 0.2215(2) 0.8148(2) 0.34779(19) 0.0146(5) Uani 1 1 d .
C1 C 0.0554(3) 0.2960(2) 0.3007(2) 0.0123(5) Uani 1 1 d .
C2 C 0.0698(3) 0.3099(2) 0.1719(2) 0.0126(5) Uani 1 1 d .
C3 C -0.0252(3) 0.2782(2) 0.1558(2) 0.0161(5) Uani 1 1 d .
H3 H -0.0911 0.2460 0.2254 0.019 Uiso 1 1 calc R
C4 C -0.0257(3) 0.2926(3) 0.0401(3) 0.0196(6) Uani 1 1 d .
H4 H -0.0915 0.2706 0.0306 0.023 Uiso 1 1 calc R
C5 C 0.0702(3) 0.3391(3) -0.0611(2) 0.0203(6) Uani 1 1 d .
H5 H 0.0700 0.3497 -0.1406 0.024 Uiso 1 1 calc R
C6 C 0.1674(3) 0.3705(2) -0.0476(2) 0.0165(5) Uani 1 1 d .
H6 H 0.2327 0.4025 -0.1181 0.020 Uiso 1 1 calc R
C7 C 0.1699(3) 0.3557(2) 0.0677(2) 0.0120(5) Uani 1 1 d .
C8 C 0.3833(3) 0.2649(3) 0.1178(3) 0.0200(6) Uani 1 1 d .
H8A H 0.3340 0.2177 0.1925 0.030 Uiso 1 1 calc R
H8B H 0.4516 0.2822 0.1327 0.030 Uiso 1 1 calc R
H8C H 0.4334 0.2180 0.0514 0.030 Uiso 1 1 calc R
C9 C 0.3601(3) 0.4467(3) -0.0333(2) 0.0215(6) Uani 1 1 d .
H9A H 0.4121 0.3943 -0.0952 0.032 Uiso 1 1 calc R
H9B H 0.4274 0.4645 -0.0175 0.032 Uiso 1 1 calc R
H9C H 0.2954 0.5231 -0.0631 0.032 Uiso 1 1 calc R
C10 C 0.1943(3) 0.6919(2) 0.1935(2) 0.0123(5) Uani 1 1 d .
C11 C 0.2337(3) 0.8037(2) 0.1455(2) 0.0133(5) Uani 1 1 d .
C12 C 0.2531(3) 0.8540(3) 0.0224(2) 0.0170(6) Uani 1 1 d .
H12 H 0.2515 0.8111 -0.0273 0.020 Uiso 1 1 calc R
C13 C 0.2746(3) 0.9654(3) -0.0291(3) 0.0207(6) Uani 1 1 d .
H13 H 0.2852 0.9994 -0.1127 0.025 Uiso 1 1 calc R
C14 C 0.2804(3) 1.0262(3) 0.0421(3) 0.0235(6) Uani 1 1 d .
H14 H 0.2958 1.1023 0.0075 0.028 Uiso 1 1 calc R
C15 C 0.2640(3) 0.9764(3) 0.1643(3) 0.0201(6) Uani 1 1 d .
H15 H 0.2696 1.0187 0.2121 0.024 Uiso 1 1 calc R
C16 C 0.2395(3) 0.8661(2) 0.2185(2) 0.0139(5) Uani 1 1 d .
C17 C 0.2000(3) 0.9044(3) 0.4155(3) 0.0217(6) Uani 1 1 d .
H17A H 0.2853 0.9269 0.3819 0.033 Uiso 1 1 calc R
H17B H 0.1817 0.8679 0.5025 0.033 Uiso 1 1 calc R
H17C H 0.1188 0.9774 0.4068 0.033 Uiso 1 1 calc R
C18 C 0.3505(3) 0.7084(3) 0.3564(3) 0.0208(6) Uani 1 1 d .
H18A H 0.3651 0.6473 0.3141 0.031 Uiso 1 1 calc R
H18B H 0.3380 0.6726 0.4428 0.031 Uiso 1 1 calc R
H18C H 0.4331 0.7353 0.3181 0.031 Uiso 1 1 calc R
C19 C -0.1248(4) 0.9642(3) 0.2971(3) 0.0357(8) Uani 1 1 d .
H19A H -0.1396 0.9045 0.2732 0.054 Uiso 1 1 calc R
H19B H -0.0414 0.9841 0.2343 0.054 Uiso 1 1 calc R
H19C H -0.2085 1.0383 0.3053 0.054 Uiso 1 1 calc R
C20 C 0.2404(3) 0.4463(3) 0.6042(3) 0.0273(7) Uani 1 1 d .
H20A H 0.1718 0.4892 0.6726 0.041 Uiso 1 1 calc R
H20B H 0.3328 0.4541 0.5801 0.041 Uiso 1 1 calc R
H20C H 0.2494 0.3599 0.6295 0.041 Uiso 1 1 calc R
C21 C 0.4798(4) 0.0336(3) 0.3601(3) 0.0362(8) Uani 1 1 d .
H21A H 0.5505 0.0613 0.3583 0.054 Uiso 1 1 calc R
H21B H 0.4918 0.0361 0.2761 0.054 Uiso 1 1 calc R
H21C H 0.4924 -0.0501 0.4058 0.054 Uiso 1 1 calc R

loop_
_atom_site_aniso_label
_atom_site_aniso_U_11
_atom_site_aniso_U_22
_atom_site_aniso_U_33
_atom_site_aniso_U_23
_atom_site_aniso_U_13
_atom_site_aniso_U_12
Ni1 0.0146(2) 0.0124(2) 0.0091(2) -0.00344(17) -0.00216(18) -0.00724(19)
Ni2 0.01412(17) 0.01251(17) 0.00972(16) -0.00326(12) -0.00279(13) -0.00662(13)
Ni3 0.01351(17) 0.01189(17) 0.00883(16) -0.00346(12) -0.00209(13) -0.00648(13)
Cl1 0.0193(3) 0.0286(4) 0.0208(3) -0.0078(3) -0.0061(3) -0.0084(3)
O1 0.0170(9) 0.0150(9) 0.0085(8) -0.0033(7) -0.0037(7) -0.0077(8)
O2 0.0203(10) 0.0181(10) 0.0115(9) -0.0027(7) -0.0034(7) -0.0119(8)
O3 0.0176(9) 0.0122(9) 0.0119(9) -0.0033(7) -0.0016(7) -0.0102(8)
O4 0.0180(10) 0.0151(9) 0.0113(9) -0.0043(7) -0.0025(7) -0.0085(8)
O5 0.0170(10) 0.0302(11) 0.0129(9) -0.0024(8) -0.0048(8) -0.0122(9)
O6 0.0198(10) 0.0153(10) 0.0202(10) -0.0059(8) -0.0071(8) -0.0022(8)
O7 0.150(4) 0.0506(19) 0.0396(17) 0.0115(14) -0.044(2) -0.046(2)
O8 0.0252(12) 0.0404(14) 0.0294(12) -0.0190(10) 0.0005(10) -0.0081(10)
O9 0.070(2) 0.0529(18) 0.0586(18) -0.0275(15) -0.0036(15) -0.0366(16)
O10 0.0198(14) 0.151(4) 0.077(2) -0.085(2) -0.0153(14) 0.0058(17)
O11 0.0235(12) 0.0285(13) 0.0433(14) -0.0048(11) -0.0026(10) -0.0090(10)
N1 0.0155(11) 0.0137(11) 0.0079(10) -0.0043(8) -0.0030(8) -0.0051(9)
N2 0.0138(11) 0.0162(11) 0.0131(11) -0.0052(9) -0.0029(9) -0.0064(9)
N3 0.0159(11) 0.0112(11) 0.0137(11) -0.0024(8) -0.0046(9) -0.0074(9)
N4 0.0180(12) 0.0157(11) 0.0137(11) -0.0039(9) -0.0052(9) -0.0083(9)
C1 0.0122(12) 0.0115(12) 0.0132(12) -0.0048(10) -0.0035(10) -0.0030(10)
C2 0.0126(13) 0.0114(12) 0.0144(12) -0.0052(10) -0.0046(10) -0.0026(10)
C3 0.0157(13) 0.0176(14) 0.0170(13) -0.0042(10) -0.0053(11) -0.0070(11)
C4 0.0196(14) 0.0245(15) 0.0216(14) -0.0063(11) -0.0106(12) -0.0083(12)
C5 0.0242(15) 0.0244(15) 0.0153(13) -0.0045(11) -0.0107(12) -0.0064(12)
C6 0.0175(14) 0.0172(13) 0.0133(13) -0.0028(10) -0.0041(11) -0.0059(11)
C7 0.0117(12) 0.0095(12) 0.0160(13) -0.0053(10) -0.0052(10) -0.0019(10)
C8 0.0145(14) 0.0224(15) 0.0243(14) -0.0097(12) -0.0082(11) -0.0018(12)
C9 0.0231(15) 0.0277(16) 0.0148(13) -0.0089(11) 0.0015(11) -0.0143(13)
C10 0.0129(13) 0.0139(13) 0.0125(12) -0.0028(10) -0.0057(10) -0.0048(10)
C11 0.0104(12) 0.0139(13) 0.0152(12) -0.0038(10) -0.0031(10) -0.0042(10)
C12 0.0162(14) 0.0189(14) 0.0149(13) -0.0039(11) -0.0035(11) -0.0065(11)
C13 0.0236(15) 0.0185(14) 0.0152(13) 0.0021(11) -0.0062(11) -0.0074(12)
C14 0.0297(16) 0.0159(14) 0.0236(15) 0.0008(11) -0.0074(13) -0.0119(12)
C15 0.0251(15) 0.0175(14) 0.0218(14) -0.0045(11) -0.0078(12) -0.0103(12)
C16 0.0116(13) 0.0141(13) 0.0147(13) -0.0042(10) -0.0033(10) -0.0035(10)
C17 0.0299(16) 0.0271(16) 0.0177(14) -0.0086(12) -0.0035(12) -0.0195(13)
C18 0.0210(15) 0.0241(15) 0.0196(14) -0.0016(11) -0.0093(12) -0.0088(12)
C19 0.0253(17) 0.0358(19) 0.0269(17) 0.0019(14) -0.0110(14) 0.0023(14)
C20 0.0232(16) 0.0393(19) 0.0191(15) -0.0063(13) -0.0102(12) -0.0066(14)
C21 0.0216(17) 0.041(2) 0.040(2) -0.0057(16) -0.0081(15) -0.0091(15)

loop_
_atom_type_symbol
_atom_type_description
_atom_type_scat_dispersion_real
_atom_type_scat_dispersion_imag
_atom_type_scat_source
C C 0.0033 0.0016 'International Tables Vol C Tables 4.2.6.8 and 6.1.1.4'
H H 0.0000 0.0000 'International Tables Vol C Tables 4.2.6.8 and 6.1.1.4'
N N 0.0061 0.0033 'International Tables Vol C Tables 4.2.6.8 and 6.1.1.4'
O O 0.0106 0.0060 'International Tables Vol C Tables 4.2.6.8 and 6.1.1.4'
Cl Cl 0.1484 0.1585 'International Tables Vol C Tables 4.2.6.8 and 6.1.1.4'
Ni Ni 0.3393 1.1124 'International Tables Vol C Tables 4.2.6.8 and 6.1.1.4'

loop_
_geom_angle_atom_site_label_1
_geom_angle_atom_site_label_2
_geom_angle_atom_site_label_3
_geom_angle
_geom_angle_site_symmetry_1
_geom_angle_site_symmetry_3
O3 Ni1 O3 180.0 2_566 .
O3 Ni1 O1 92.20(8) 2_566 .
O3 Ni1 O1 87.80(8) . .
O3 Ni1 O1 87.80(8) 2_566 2_566
O3 Ni1 O1 92.20(8) . 2_566
O1 Ni1 O1 179.999(2) . 2_566
O3 Ni1 O5 94.54(8) 2_566 .
O3 Ni1 O5 85.46(8) . .
O1 Ni1 O5 93.61(8) . .
O1 Ni1 O5 86.39(8) 2_566 .
O3 Ni1 O5 85.46(8) 2_566 2_566
O3 Ni1 O5 94.54(8) . 2_566
O1 Ni1 O5 86.39(8) . 2_566
O1 Ni1 O5 93.61(8) 2_566 2_566
O5 Ni1 O5 180.0 . 2_566
N3 Ni2 O2 163.43(8) . 2_566
N3 Ni2 O1 93.13(8) . 2_566
O2 Ni2 O1 80.00(7) 2_566 2_566
N3 Ni2 O6 100.18(9) . .
O2 Ni2 O6 95.58(9) 2_566 .
O1 Ni2 O6 96.26(8) 2_566 .
N3 Ni2 N4 87.13(9) . .
O2 Ni2 N4 96.56(8) 2_566 .
O1 Ni2 N4 168.26(8) 2_566 .
O6 Ni2 N4 95.24(9) . .
O3 Ni3 N1 87.96(9) . .
O3 Ni3 O4 84.29(8) . .
N1 Ni3 O4 170.25(8) . .
O3 Ni3 N2 171.93(9) . .
N1 Ni3 N2 89.88(9) . .
O4 Ni3 N2 98.59(9) . .
O9 Cl1 O7 108.2(2) . .
O9 Cl1 O8 112.46(16) . .
O7 Cl1 O8 109.04(19) . .
O9 Cl1 O10 110.6(2) . .
O7 Cl1 O10 108.3(3) . .
O8 Cl1 O10 108.16(15) . .
N1 O1 Ni1 110.05(14) . .
N1 O1 Ni2 110.15(14) . 2_566
Ni1 O1 Ni2 103.98(8) . 2_566
C1 O2 Ni2 111.41(16) . 2_566
N3 O3 Ni3 112.61(14) . .
N3 O3 Ni1 116.04(14) . .
Ni3 O3 Ni1 119.29(10) . .
C10 O4 Ni3 109.46(16) . .
C20 O5 Ni1 125.54(17) . .
C20 O5 H5H 117.2 . .
Ni1 O5 H5H 117.2 . .
C19 O6 Ni2 124.93(18) . .
C19 O6 H6H 117.5 . .
Ni2 O6 H6H 117.5 . .
C21 O11 H11 109.5 . .
C1 N1 O1 113.9(2) . .
C1 N1 Ni3 126.91(18) . .
O1 N1 Ni3 118.32(15) . .
C7 N2 C9 113.2(2) . .
C7 N2 C8 108.8(2) . .
C9 N2 C8 105.8(2) . .
C7 N2 Ni3 107.77(16) . .
C9 N2 Ni3 110.61(17) . .
C8 N2 Ni3 110.73(16) . .
C10 N3 O3 110.3(2) . .
C10 N3 Ni2 131.84(18) . .
O3 N3 Ni2 115.81(14) . .
C16 N4 C18 109.2(2) . .
C16 N4 C17 112.5(2) . .
C18 N4 C17 108.2(2) . .
C16 N4 Ni2 114.14(17) . .
C18 N4 Ni2 106.74(16) . .
C17 N4 Ni2 105.73(16) . .
O2 C1 N1 122.9(2) . .
O2 C1 C2 120.0(2) . .
N1 C1 C2 117.1(2) . .
C3 C2 C7 119.2(2) . .
C3 C2 C1 116.4(2) . .
C7 C2 C1 124.4(2) . .
C4 C3 C2 121.4(3) . .
C4 C3 H3 119.3 . .
C2 C3 H3 119.3 . .
C5 C4 C3 119.3(3) . .
C5 C4 H4 120.3 . .
C3 C4 H4 120.3 . .
C4 C5 C6 120.5(3) . .
C4 C5 H5 119.7 . .
C6 C5 H5 119.7 . .
C7 C6 C5 120.8(3) . .
C7 C6 H6 119.6 . .
C5 C6 H6 119.6 . .
C6 C7 C2 118.8(2) . .
C6 C7 N2 121.1(2) . .
C2 C7 N2 120.0(2) . .
N2 C8 H8A 109.5 . .
N2 C8 H8B 109.5 . .
H8A C8 H8B 109.5 . .
N2 C8 H8C 109.5 . .
H8A C8 H8C 109.5 . .
H8B C8 H8C 109.5 . .
N2 C9 H9A 109.5 . .
N2 C9 H9B 109.5 . .
H9A C9 H9B 109.5 . .
N2 C9 H9C 109.5 . .
H9A C9 H9C 109.5 . .
H9B C9 H9C 109.5 . .
N3 C10 O4 122.0(2) . .
N3 C10 C11 118.0(2) . .
O4 C10 C11 119.8(2) . .
C12 C11 C16 119.3(2) . .
C12 C11 C10 116.2(2) . .
C16 C11 C10 124.2(2) . .
C13 C12 C11 121.3(3) . .
C13 C12 H12 119.3 . .
C11 C12 H12 119.3 . .
C14 C13 C12 119.4(3) . .
C14 C13 H13 120.3 . .
C12 C13 H13 120.3 . .
C13 C14 C15 120.1(3) . .
C13 C14 H14 120.0 . .
C15 C14 H14 120.0 . .
C14 C15 C16 121.6(3) . .
C14 C15 H15 119.2 . .
C16 C15 H15 119.2 . .
C15 C16 C11 118.3(2) . .
C15 C16 N4 121.0(2) . .
C11 C16 N4 120.6(2) . .
N4 C17 H17A 109.5 . .
N4 C17 H17B 109.5 . .
H17A C17 H17B 109.5 . .
N4 C17 H17C 109.5 . .
H17A C17 H17C 109.5 . .
H17B C17 H17C 109.5 . .
N4 C18 H18A 109.5 . .
N4 C18 H18B 109.5 . .
H18A C18 H18B 109.5 . .
N4 C18 H18C 109.5 . .
H18A C18 H18C 109.5 . .
H18B C18 H18C 109.5 . .
O6 C19 H19A 109.5 . .
O6 C19 H19B 109.5 . .
H19A C19 H19B 109.5 . .
O6 C19 H19C 109.5 . .
H19A C19 H19C 109.5 . .
H19B C19 H19C 109.5 . .
O5 C20 H20A 109.5 . .
O5 C20 H20B 109.5 . .
H20A C20 H20B 109.5 . .
O5 C20 H20C 109.5 . .
H20A C20 H20C 109.5 . .
H20B C20 H20C 109.5 . .
O11 C21 H21A 109.5 . .
O11 C21 H21B 109.5 . .
H21A C21 H21B 109.5 . .
O11 C21 H21C 109.5 . .
H21A C21 H21C 109.5 . .
H21B C21 H21C 109.5 . .

loop_
_geom_bond_atom_site_label_1
_geom_bond_atom_site_label_2
_geom_bond_distance
_geom_bond_site_symmetry_2
Ni1 O3 1.9643(18) 2_566
Ni1 O3 1.9643(18) .
Ni1 O1 1.9969(19) .
Ni1 O1 1.9969(19) 2_566
Ni1 O5 2.1527(19) .
Ni1 O5 2.1528(19) 2_566
Ni2 N3 1.993(2) .
Ni2 O2 1.9960(18) 2_566
Ni2 O1 2.0256(19) 2_566
Ni2 O6 2.036(2) .
Ni2 N4 2.139(2) .
Ni3 O3 1.8255(19) .
Ni3 N1 1.859(2) .
Ni3 O4 1.8775(19) .
Ni3 N2 1.953(2) .
Cl1 O9 1.403(3) .
Cl1 O7 1.422(3) .
Cl1 O8 1.423(2) .
Cl1 O10 1.430(3) .
O1 N1 1.408(3) .
O1 Ni2 2.0256(19) 2_566
O2 C1 1.290(3) .
O2 Ni2 1.9961(18) 2_566
O3 N3 1.414(3) .
O4 C10 1.305(3) .
O5 C20 1.439(3) .
O5 H5H 0.9500 .
O6 C19 1.430(4) .
O6 H6H 0.9500 .
O11 C21 1.414(4) .
O11 H11 0.8400 .
N1 C1 1.306(3) .
N2 C7 1.474(3) .
N2 C9 1.490(3) .
N2 C8 1.505(4) .
N3 C10 1.292(3) .
N4 C16 1.464(3) .
N4 C18 1.488(4) .
N4 C17 1.488(3) .
C1 C2 1.488(3) .
C2 C3 1.390(4) .
C2 C7 1.417(4) .
C3 C4 1.387(4) .
C3 H3 0.9500 .
C4 C5 1.380(4) .
C4 H4 0.9500 .
C5 C6 1.392(4) .
C5 H5 0.9500 .
C6 C7 1.390(4) .
C6 H6 0.9500 .
C8 H8A 0.9800 .
C8 H8B 0.9800 .
C8 H8C 0.9800 .
C9 H9A 0.9800 .
C9 H9B 0.9800 .
C9 H9C 0.9800 .
C10 C11 1.485(4) .
C11 C12 1.393(4) .
C11 C16 1.412(4) .
C12 C13 1.386(4) .
C12 H12 0.9500 .
C13 C14 1.379(4) .
C13 H13 0.9500 .
C14 C15 1.388(4) .
C14 H14 0.9500 .
C15 C16 1.390(4) .
C15 H15 0.9500 .
C17 H17A 0.9800 .
C17 H17B 0.9800 .
C17 H17C 0.9800 .
C18 H18A 0.9800 .
C18 H18B 0.9800 .
C18 H18C 0.9800 .
C19 H19A 0.9800 .
C19 H19B 0.9800 .
C19 H19C 0.9800 .
C20 H20A 0.9800 .
C20 H20B 0.9800 .
C20 H20C 0.9800 .
C21 H21A 0.9800 .
C21 H21B 0.9800 .
C21 H21C 0.9800 .
